data_1569217
loop_
_publ_author_name
'Sahoo, Supriya'
'Kothavade, Premkumar Anil'
'Naphade, Dipti R.'
'Torris, Arun'
'Praveenkumar, Balu'
'Zar&#x119;ba, Jan K'
'Anthopoulos, Thomas D.'
'Shanmuganathan, Kadhiravan'
'Boomishankar, Ramamoorthy'

_publ_section_title
;
 3D-printed polymer composite devices based on a ferroelectric chiral
 ammonium salt for high-performance piezoelectric energy harvesting.
;
_journal_issue 8
_journal_name_full 'Materials horizons'
_journal_page_first 3153
_journal_page_last 3161
_journal_paper_doi 10.1039/d3mh00444a
_journal_volume 10
_journal_year 2023
_chemical_absolute_configuration 'Absolute structure can not be determined'
_chemical_formula_sum 'C6 H16 B F4 N'
_chemical_formula_weight 189.01
_space_group_crystal_system tetragonal
_space_group_IT_number 77
_space_group_name_Hall 'P 4c'
_space_group_name_H-M_alt 'P 42'
_atom_sites_solution_hydrogens geom
_audit_creation_method SHELXL-2014/7
_audit_update_record
;
2023-01-13 deposited with the CCDC.	2023-05-24 downloaded from the CCDC.
;
_cell_angle_alpha 90
_cell_angle_beta 90
_cell_angle_gamma 90
_cell_formula_units_Z 8
_cell_length_a 15.93(3)
_cell_length_b 15.93(3)
_cell_length_c 8.241(16)
_cell_measurement_reflns_used 2748
_cell_measurement_temperature 298(2)
_cell_measurement_theta_max 22.512
_cell_measurement_theta_min 2.471
_cell_volume 2091(7)
_computing_structure_refinement 'SHELXL-2014/7 (Sheldrick, 2014)'
_diffrn_ambient_temperature 298(2)
_diffrn_measured_fraction_theta_full 0.999
_diffrn_measured_fraction_theta_max 0.999
_diffrn_measurement_device_type 'Bruker APEX-II CCD'
_diffrn_measurement_method '\f and \w scans'
_diffrn_radiation_type MoK\a
_diffrn_radiation_wavelength 0.71073
_diffrn_reflns_av_R_equivalents 0.1843
_diffrn_reflns_av_unetI/netI 0.1233
_diffrn_reflns_Laue_measured_fraction_full 0.999
_diffrn_reflns_Laue_measured_fraction_max 0.999
_diffrn_reflns_limit_h_max 17
_diffrn_reflns_limit_h_min -17
_diffrn_reflns_limit_k_max 17
_diffrn_reflns_limit_k_min -17
_diffrn_reflns_limit_l_max 8
_diffrn_reflns_limit_l_min -8
_diffrn_reflns_number 25918
_diffrn_reflns_point_group_measured_fraction_full 0.999
_diffrn_reflns_point_group_measured_fraction_max 0.999
_diffrn_reflns_theta_full 22.512
_diffrn_reflns_theta_max 22.512
_diffrn_reflns_theta_min 2.471
_exptl_absorpt_coefficient_mu 0.119
_exptl_absorpt_correction_type multi-scan
_exptl_absorpt_process_details SADABS
_exptl_crystal_colour white
_exptl_crystal_density_diffrn 1.201
_exptl_crystal_density_meas 1.201
_exptl_crystal_description rod
_exptl_crystal_F_000 800
_exptl_crystal_size_max 0.08
_exptl_crystal_size_mid 0.05
_exptl_crystal_size_min 0.04
_exptl_transmission_factor_max 0.995
_exptl_transmission_factor_min 0.993
_refine_diff_density_max 0.296
_refine_diff_density_min -0.190
_refine_diff_density_rms 0.049
_refine_ls_abs_structure_details
;
 Flack x determined using 499 quotients [(I+)-(I-)]/[(I+)+(I-)]
 (Parsons, Flack and Wagner, Acta Cryst. B69 (2013) 249-259).
;
_refine_ls_abs_structure_Flack -0.3(10)
_refine_ls_extinction_method none
_refine_ls_goodness_of_fit_ref 1.023
_refine_ls_hydrogen_treatment constr
_refine_ls_matrix_type full
_refine_ls_number_parameters 300
_refine_ls_number_reflns 2748
_refine_ls_number_restraints 475
_refine_ls_restrained_S_all 1.113
_refine_ls_R_factor_all 0.1628
_refine_ls_R_factor_gt 0.0850
_refine_ls_shift/su_max 1.232
_refine_ls_shift/su_mean 0.180
_refine_ls_structure_factor_coef Fsqd
_refine_ls_weighting_details 'w=1/[\s^2^(Fo^2^)+(0.1349P)^2^+1.0428P] where P=(Fo^2^+2Fc^2^)/3'
_refine_ls_weighting_scheme calc
_refine_ls_wR_factor_gt 0.2143
_refine_ls_wR_factor_ref 0.2837
_reflns_Friedel_coverage 0.845
_reflns_Friedel_fraction_full 1.000
_reflns_Friedel_fraction_max 1.000
_reflns_number_gt 1491
_reflns_number_total 2748
_reflns_threshold_expression 'I > 2\s(I)'
_cod_data_source_file d3mh00444a4.cif
_cod_data_source_block 1_298K
_cod_depositor_comments 'Adding full bibliography for 1569216--1569217.cif.'
_cod_original_cell_volume 2090(9)
_cod_database_code 1569217
_shelx_shelxl_version_number 2014/7
_shelx_space_group_comment
;
The symmetry employed for this shelxl refinement is uniquely defined
by the following loop, which should always be used as a source of
symmetry information in preference to the above space-group names.
They are only intended as comments.
;

loop_
_space_group_symop_operation_xyz
'x, y, z'
'-x, -y, z'
'-y, x, z+1/2'
'y, -x, z+1/2'

loop_
_atom_site_label
_atom_site_type_symbol
_atom_site_fract_x
_atom_site_fract_y
_atom_site_fract_z
_atom_site_U_iso_or_equiv
_atom_site_adp_type
_atom_site_occupancy
_atom_site_site_symmetry_order
_atom_site_calc_flag
_atom_site_refinement_flags_posn
_atom_site_refinement_flags_adp
_atom_site_refinement_flags_occupancy
_atom_site_disorder_assembly
_atom_site_disorder_group
N1 N 0.3395(8) 0.9880(12) 0.626(2) 0.078(5) Uani 1 1 d . U . . .
H1A H 0.3719 1.0321 0.6047 0.118 Uiso 1 1 calc R U . . .
H1B H 0.3576 0.9438 0.5700 0.118 Uiso 1 1 calc R U . . .
H1C H 0.3416 0.9765 0.7317 0.118 Uiso 1 1 calc R U . . .
N2 N 0.4916(10) 0.8402(10) 0.114(3) 0.083(5) Uani 1 1 d . U . . .
H2A H 0.5322 0.8715 0.1568 0.124 Uiso 1 1 calc R U . . .
H2B H 0.4423 0.8558 0.1550 0.124 Uiso 1 1 calc R U . . .
H2C H 0.4910 0.8470 0.0068 0.124 Uiso 1 1 calc R U . . .
C11 C 0.2493(10) 1.0077(12) 0.578(3) 0.062(4) Uani 1 1 d . U . . .
H11 H 0.2487 1.0203 0.4614 0.075 Uiso 1 1 calc R U . . .
C12 C 0.1945(12) 0.9278(12) 0.606(2) 0.069(4) Uani 1 1 d . U . . .
C13 C 0.1057(14) 0.9502(18) 0.553(5) 0.138(9) Uani 1 1 d . U . . .
H13A H 0.0735 0.8998 0.5394 0.207 Uiso 1 1 calc R U . . .
H13B H 0.1077 0.9804 0.4524 0.207 Uiso 1 1 calc R U . . .
H13C H 0.0799 0.9847 0.6347 0.207 Uiso 1 1 calc R U . . .
C14 C 0.184(2) 0.9110(19) 0.784(3) 0.129(8) Uani 1 1 d . U . . .
H14A H 0.1399 0.8708 0.8000 0.194 Uiso 1 1 calc R U . . .
H14B H 0.1701 0.9623 0.8388 0.194 Uiso 1 1 calc R U . . .
H14C H 0.2356 0.8891 0.8273 0.194 Uiso 1 1 calc R U . . .
C15 C 0.2307(14) 0.8537(14) 0.510(3) 0.099(7) Uani 1 1 d . U . . .
H15A H 0.1956 0.8053 0.5244 0.148 Uiso 1 1 calc R U . . .
H15B H 0.2864 0.8415 0.5478 0.148 Uiso 1 1 calc R U . . .
H15C H 0.2328 0.8680 0.3966 0.148 Uiso 1 1 calc R U . . .
C16 C 0.2244(15) 1.0869(14) 0.668(3) 0.097(7) Uani 1 1 d . U . . .
H16A H 0.1720 1.1073 0.6264 0.145 Uiso 1 1 calc R U . . .
H16B H 0.2670 1.1289 0.6533 0.145 Uiso 1 1 calc R U . . .
H16C H 0.2186 1.0746 0.7815 0.145 Uiso 1 1 calc R U . . .
C21 C 0.5070(14) 0.7513(12) 0.153(3) 0.076(5) Uani 1 1 d . U . . .
H21 H 0.5194 0.7495 0.2689 0.091 Uiso 1 1 calc R U . . .
C22 C 0.4343(13) 0.6969(12) 0.129(2) 0.069(4) Uani 1 1 d . U . . .
C23 C 0.3596(17) 0.7258(15) 0.218(4) 0.107(7) Uani 1 1 d . U . . .
H23A H 0.3214 0.6797 0.2316 0.160 Uiso 1 1 calc R U . . .
H23B H 0.3326 0.7697 0.1574 0.160 Uiso 1 1 calc R U . . .
H23C H 0.3761 0.7468 0.3223 0.160 Uiso 1 1 calc R U . . .
C24 C 0.4014(17) 0.693(2) -0.051(3) 0.121(8) Uani 1 1 d . U . . .
H24A H 0.3538 0.6564 -0.0572 0.182 Uiso 1 1 calc R U . . .
H24B H 0.4452 0.6726 -0.1206 0.182 Uiso 1 1 calc R U . . .
H24C H 0.3852 0.7485 -0.0855 0.182 Uiso 1 1 calc R U . . .
C25 C 0.4501(14) 0.6090(13) 0.204(4) 0.119(8) Uani 1 1 d . U . . .
H25A H 0.4051 0.5720 0.1746 0.178 Uiso 1 1 calc R U . . .
H25B H 0.4530 0.6137 0.3199 0.178 Uiso 1 1 calc R U . . .
H25C H 0.5022 0.5870 0.1634 0.178 Uiso 1 1 calc R U . . .
C26 C 0.5872(16) 0.7256(15) 0.068(5) 0.122(10) Uani 1 1 d . U . . .
H26A H 0.6208 0.6924 0.1404 0.183 Uiso 1 1 calc R U . . .
H26B H 0.6179 0.7749 0.0367 0.183 Uiso 1 1 calc R U . . .
H26C H 0.5739 0.6932 -0.0268 0.183 Uiso 1 1 calc R U . . .
B1 B 0.5063(12) 0.8335(10) 0.611(2) 0.073(4) Uani 1 1 d D U . . .
F11 F 0.5502(17) 0.7635(15) 0.596(4) 0.133(9) Uani 0.5 1 d D U P A 1
F12 F 0.4265(13) 0.8175(18) 0.573(4) 0.144(8) Uani 0.5 1 d D U P A 1
F13 F 0.5377(18) 0.8929(15) 0.502(3) 0.136(8) Uani 0.5 1 d D U P A 1
F14 F 0.521(2) 0.865(2) 0.758(2) 0.130(9) Uani 0.5 1 d D U P A 1
F11' F 0.5842(11) 0.8524(17) 0.596(4) 0.120(7) Uani 0.5 1 d D U P A 2
F12' F 0.4935(15) 0.7479(10) 0.590(3) 0.080(5) Uani 0.5 1 d D U P A 2
F13' F 0.4566(15) 0.8679(15) 0.479(2) 0.084(6) Uani 0.5 1 d D U P A 2
F14' F 0.4618(19) 0.8626(18) 0.743(2) 0.105(7) Uani 0.5 1 d D U P A 2
B2 B 0.3351(11) 1.0035(12) 0.1200(19) 0.076(4) Uani 1 1 d D U . . .
F21 F 0.3829(15) 0.9789(16) 0.244(2) 0.098(7) Uani 0.5 1 d D U P B 1
F22 F 0.2521(11) 0.9797(19) 0.150(4) 0.108(8) Uani 0.5 1 d D U P B 1
F23 F 0.3373(19) 1.0799(14) 0.049(4) 0.150(9) Uani 0.5 1 d D U P B 1
F24 F 0.3562(16) 0.9510(17) -0.011(2) 0.103(7) Uani 0.5 1 d D U P B 1
F21' F 0.348(2) 0.9317(15) 0.177(5) 0.150(10) Uani 0.5 1 d D U P B 2
F22' F 0.2512(12) 1.0258(19) 0.112(4) 0.117(9) Uani 0.5 1 d D U P B 2
F23' F 0.3609(16) 1.0712(13) 0.224(3) 0.110(7) Uani 0.5 1 d D U P B 2
F24' F 0.3806(17) 1.018(2) -0.016(3) 0.124(8) Uani 0.5 1 d D U P B 2

loop_
_atom_site_aniso_label
_atom_site_aniso_U_11
_atom_site_aniso_U_22
_atom_site_aniso_U_33
_atom_site_aniso_U_23
_atom_site_aniso_U_13
_atom_site_aniso_U_12
N1 0.044(6) 0.098(11) 0.093(11) -0.024(10) 0.013(7) -0.005(6)
N2 0.060(8) 0.065(7) 0.124(13) -0.004(9) 0.004(10) -0.005(6)
C11 0.045(6) 0.075(8) 0.066(10) -0.009(7) -0.002(7) 0.008(6)
C12 0.061(7) 0.082(9) 0.064(8) -0.016(8) 0.007(8) -0.012(6)
C13 0.070(9) 0.17(2) 0.17(2) -0.021(15) -0.027(10) -0.005(10)
C14 0.143(18) 0.153(19) 0.092(10) -0.003(10) 0.015(10) -0.032(15)
C15 0.109(14) 0.068(10) 0.120(15) -0.015(10) 0.017(12) -0.016(9)
C16 0.107(14) 0.082(11) 0.101(17) -0.023(10) 0.002(12) 0.015(9)
C21 0.085(9) 0.062(8) 0.081(12) 0.002(8) 0.015(8) -0.001(6)
C22 0.083(9) 0.049(7) 0.074(10) -0.003(7) 0.014(8) -0.001(6)
C23 0.104(12) 0.088(13) 0.128(15) -0.016(12) 0.033(11) -0.004(10)
C24 0.143(18) 0.132(18) 0.089(10) -0.007(10) 0.001(10) -0.053(14)
C25 0.116(15) 0.068(9) 0.172(19) 0.025(11) 0.025(14) 0.008(9)
C26 0.093(12) 0.089(14) 0.19(2) 0.011(15) 0.047(13) 0.016(9)
B1 0.074(8) 0.072(7) 0.074(7) 0.007(7) -0.013(8) 0.002(6)
F11 0.133(17) 0.114(11) 0.152(19) 0.004(12) -0.001(16) 0.026(11)
F12 0.099(10) 0.135(18) 0.20(2) -0.005(16) -0.033(11) -0.023(10)
F13 0.151(19) 0.143(15) 0.113(13) 0.037(12) -0.033(12) -0.062(13)
F14 0.15(2) 0.143(17) 0.094(11) -0.011(11) -0.021(11) -0.029(16)
F11' 0.076(9) 0.122(14) 0.163(18) 0.029(15) -0.016(10) -0.004(8)
F12' 0.095(14) 0.072(8) 0.073(12) 0.007(8) -0.016(12) -0.001(8)
F13' 0.098(13) 0.099(13) 0.056(9) 0.006(9) -0.006(9) 0.037(11)
F14' 0.134(16) 0.106(15) 0.075(10) 0.002(10) 0.000(11) 0.034(14)
B2 0.073(8) 0.078(8) 0.078(8) -0.013(7) 0.001(7) 0.003(7)
F21 0.104(14) 0.114(16) 0.078(10) -0.037(10) -0.027(10) 0.033(12)
F22 0.080(9) 0.126(19) 0.117(18) 0.009(15) -0.005(9) -0.005(10)
F23 0.160(19) 0.101(11) 0.19(2) 0.024(11) -0.010(16) 0.011(10)
F24 0.100(14) 0.117(14) 0.091(11) -0.031(11) -0.022(10) 0.036(12)
F21' 0.130(18) 0.095(11) 0.23(2) 0.041(12) 0.048(17) 0.023(11)
F22' 0.093(9) 0.118(19) 0.14(2) -0.017(16) 0.009(10) 0.026(10)
F23' 0.142(15) 0.099(12) 0.089(11) -0.009(10) 0.015(11) -0.031(11)
F24' 0.145(17) 0.125(18) 0.101(11) -0.011(11) 0.053(12) -0.011(14)

loop_
_atom_type_symbol
_atom_type_description
_atom_type_scat_dispersion_real
_atom_type_scat_dispersion_imag
_atom_type_scat_source
C C 0.0033 0.0016 'International Tables Vol C Tables 4.2.6.8 and 6.1.1.4'
H H 0.0000 0.0000 'International Tables Vol C Tables 4.2.6.8 and 6.1.1.4'
B B 0.0013 0.0007 'International Tables Vol C Tables 4.2.6.8 and 6.1.1.4'
F F 0.0171 0.0103 'International Tables Vol C Tables 4.2.6.8 and 6.1.1.4'
N N 0.0061 0.0033 'International Tables Vol C Tables 4.2.6.8 and 6.1.1.4'

loop_
_geom_angle_atom_site_label_1
_geom_angle_atom_site_label_2
_geom_angle_atom_site_label_3
_geom_angle
_geom_angle_site_symmetry_1
_geom_angle_site_symmetry_3
_geom_angle_publ_flag
C11 N1 H1A 108.8 . . ?
C11 N1 H1B 109.2 . . ?
H1A N1 H1B 109.5 . . ?
C11 N1 H1C 110.3 . . ?
H1A N1 H1C 109.5 . . ?
H1B N1 H1C 109.5 . . ?
C21 N2 H2A 110.0 . . ?
C21 N2 H2B 110.0 . . ?
H2A N2 H2B 109.4 . . ?
C21 N2 H2C 108.5 . . ?
H2A N2 H2C 109.5 . . ?
H2B N2 H2C 109.4 . . ?
C16 C11 N1 106.8(16) . . ?
C16 C11 C12 117.4(18) . . ?
N1 C11 C12 108.7(16) . . ?
C16 C11 H11 107.4 . . ?
N1 C11 H11 108.4 . . ?
C12 C11 H11 107.8 . . ?
C14 C12 C13 103(2) . . ?
C14 C12 C15 114(2) . . ?
C13 C12 C15 113(2) . . ?
C14 C12 C11 110.6(18) . . ?
C13 C12 C11 106.6(19) . . ?
C15 C12 C11 109.9(15) . . ?
C12 C13 H13A 110.6 . . ?
C12 C13 H13B 108.6 . . ?
H13A C13 H13B 109.1 . . ?
C12 C13 H13C 110.0 . . ?
H13A C13 H13C 109.2 . . ?
H13B C13 H13C 109.3 . . ?
C12 C14 H14A 109.8 . . ?
C12 C14 H14B 109.4 . . ?
H14A C14 H14B 109.5 . . ?
C12 C14 H14C 109.2 . . ?
H14A C14 H14C 109.4 . . ?
H14B C14 H14C 109.5 . . ?
C12 C15 H15A 110.1 . . ?
C12 C15 H15B 109.6 . . ?
H15A C15 H15B 109.5 . . ?
C12 C15 H15C 108.7 . . ?
H15A C15 H15C 109.5 . . ?
H15B C15 H15C 109.5 . . ?
C11 C16 H16A 109.1 . . ?
C11 C16 H16B 110.1 . . ?
H16A C16 H16B 109.4 . . ?
C11 C16 H16C 109.3 . . ?
H16A C16 H16C 109.5 . . ?
H16B C16 H16C 109.5 . . ?
C22 C21 N2 114.3(17) . . ?
C22 C21 C26 117(2) . . ?
N2 C21 C26 107.5(19) . . ?
C22 C21 H21 105.8 . . ?
N2 C21 H21 105.1 . . ?
C26 C21 H21 106.4 . . ?
C21 C22 C23 113.0(17) . . ?
C21 C22 C25 110.8(19) . . ?
C23 C22 C25 102.6(19) . . ?
C21 C22 C24 114.1(19) . . ?
C23 C22 C24 102(2) . . ?
C25 C22 C24 113(2) . . ?
C22 C23 H23A 109.0 . . ?
C22 C23 H23B 108.9 . . ?
H23A C23 H23B 109.5 . . ?
C22 C23 H23C 110.5 . . ?
H23A C23 H23C 109.5 . . ?
H23B C23 H23C 109.5 . . ?
C22 C24 H24A 109.6 . . ?
C22 C24 H24B 109.4 . . ?
H24A C24 H24B 109.4 . . ?
C22 C24 H24C 109.6 . . ?
H24A C24 H24C 109.4 . . ?
H24B C24 H24C 109.4 . . ?
C22 C25 H25A 109.2 . . ?
C22 C25 H25B 110.9 . . ?
H25A C25 H25B 108.9 . . ?
C22 C25 H25C 109.6 . . ?
H25A C25 H25C 109.1 . . ?
H25B C25 H25C 109.1 . . ?
C21 C26 H26A 109.5 . . ?
C21 C26 H26B 108.9 . . ?
H26A C26 H26B 109.4 . . ?
C21 C26 H26C 110.0 . . ?
H26A C26 H26C 109.4 . . ?
H26B C26 H26C 109.5 . . ?
F11 B1 F14 108(2) . . ?
F11 B1 F12 108.6(19) . . ?
F14 B1 F12 117(2) . . ?
F11' B1 F14' 120(2) . . ?
F11' B1 F12' 111.2(18) . . ?
F14' B1 F12' 110.7(18) . . ?
F11 B1 F13 109(2) . . ?
F14 B1 F13 105.8(19) . . ?
F12 B1 F13 108(2) . . ?
F11' B1 F13' 111.5(19) . . ?
F14' B1 F13' 100.6(16) . . ?
F12' B1 F13' 101.2(17) . . ?
F21 B2 F23 126(2) . . ?
F21' B2 F24' 112(2) . . ?
F21' B2 F22' 114(2) . . ?
F24' B2 F22' 116(2) . . ?
F21 B2 F22 109(2) . . ?
F23 B2 F22 110(2) . . ?
F21 B2 F24 106.1(17) . . ?
F23 B2 F24 101(2) . . ?
F22 B2 F24 101.4(18) . . ?
F21' B2 F23' 114(2) . . ?
F24' B2 F23' 102.4(18) . . ?
F22' B2 F23' 96(2) . . ?

loop_
_geom_bond_atom_site_label_1
_geom_bond_atom_site_label_2
_geom_bond_distance
_geom_bond_site_symmetry_2
_geom_bond_publ_flag
N1 C11 1.52(2) . ?
N1 H1A 0.8901 . ?
N1 H1B 0.8901 . ?
N1 H1C 0.8901 . ?
N2 C21 1.47(2) . ?
N2 H2A 0.8903 . ?
N2 H2B 0.8903 . ?
N2 H2C 0.8903 . ?
C11 C16 1.52(3) . ?
C11 C12 1.56(3) . ?
C11 H11 0.9800 . ?
C12 C14 1.50(3) . ?
C12 C13 1.52(3) . ?
C12 C15 1.53(3) . ?
C13 H13A 0.9630 . ?
C13 H13B 0.9625 . ?
C13 H13C 0.9629 . ?
C14 H14A 0.9602 . ?
C14 H14B 0.9602 . ?
C14 H14C 0.9602 . ?
C15 H15A 0.9601 . ?
C15 H15B 0.9601 . ?
C15 H15C 0.9600 . ?
C16 H16A 0.9601 . ?
C16 H16B 0.9601 . ?
C16 H16C 0.9601 . ?
C21 C22 1.46(3) . ?
C21 C26 1.51(4) . ?
C21 H21 0.9800 . ?
C22 C23 1.47(3) . ?
C22 C25 1.55(3) . ?
C22 C24 1.58(3) . ?
C23 H23A 0.9600 . ?
C23 H23B 0.9600 . ?
C23 H23C 0.9601 . ?
C24 H24A 0.9606 . ?
C24 H24B 0.9606 . ?
C24 H24C 0.9606 . ?
C25 H25A 0.9640 . ?
C25 H25B 0.9648 . ?
C25 H25C 0.9642 . ?
C26 H26A 0.9602 . ?
C26 H26B 0.9602 . ?
C26 H26C 0.9603 . ?
B1 F11' 1.28(2) . ?
B1 F11 1.32(2) . ?
B1 F14 1.33(2) . ?
B1 F12 1.33(2) . ?
B1 F14' 1.381(19) . ?
B1 F12' 1.389(17) . ?
B1 F13 1.40(2) . ?
B1 F13' 1.45(2) . ?
B2 F21' 1.25(2) . ?
B2 F21 1.33(2) . ?
B2 F23 1.35(2) . ?
B2 F24' 1.36(2) . ?
B2 F22' 1.39(2) . ?
B2 F22 1.397(19) . ?
B2 F24 1.407(18) . ?
B2 F23' 1.44(2) . ?

loop_
_geom_hbond_atom_site_label_D
_geom_hbond_atom_site_label_H
_geom_hbond_atom_site_label_A
_geom_hbond_distance_DH
_geom_hbond_distance_HA
_geom_hbond_distance_DA
_geom_hbond_angle_DHA
_geom_hbond_site_symmetry_A
N1 H1A F13 0.89 2.06 2.91(3) 161.0 2_675
N1 H1A F11' 0.89 1.97 2.83(3) 162.7 2_675
N1 H1B F12 0.89 2.30 3.08(4) 147.0 .
N1 H1B F13' 0.89 2.12 2.93(2) 150.9 .
N1 H1C F24 0.89 2.17 3.06(3) 176.9 1_556
N1 H1C F24' 0.89 2.26 3.06(3) 148.0 1_556
N2 H2A F23 0.89 2.39 3.06(3) 131.7 2_675
N2 H2A F23' 0.89 2.01 2.89(3) 168.0 2_675
N2 H2B F21 0.89 2.29 3.00(3) 136.5 .
N2 H2B F24 0.89 2.45 2.97(3) 117.8 .
N2 H2B F21' 0.89 1.93 2.76(3) 154.2 .
N2 H2C F14 0.89 2.12 3.00(3) 167.0 1_554
N2 H2C F14' 0.89 2.24 3.11(3) 168.0 1_554
